data_7158693
loop_
_publ_author_name
'Goulart, Tales'
'Recchi, Ana'
'Back, Davi Fernando'
'Zeni, Gilson'

_publ_section_title
;
 Synthesis of 4-(Organoselenyl) Oxazolones via Cyclization of N-Alkynyl
 Ethylcarbamates Promoted by Organoselenium
;
_journal_name_full 'Organic &amp; Biomolecular Chemistry'
_journal_paper_doi 10.1039/D2OB00682K
_journal_year 2022
_chemical_formula_moiety 'C21 H14 Cl N O2 Se'
_chemical_formula_sum 'C21 H14 Cl N O2 Se'
_chemical_formula_weight 426.74
_chemical_melting_point 435
_chemical_name_common 'chlorophenyl phenyl phenylsalanyl oxazol'
_chemical_name_systematic
;
        3-(4-chlorophenyl)-5-phenyl-4-(phenylsalanyl)oxazol-3(3H)-one
;
_space_group_IT_number 14
_space_group_name_Hall '-P 2ybc'
_space_group_name_H-M_alt 'P 1 21/c 1'
_symmetry_cell_setting monoclinic
_symmetry_space_group_name_Hall '-P 2ybc'
_symmetry_space_group_name_H-M 'P 1 21/c 1'
_atom_sites_solution_hydrogens geom
_atom_sites_solution_primary direct
_atom_sites_solution_secondary difmap
_audit_conform_dict_location ftp://ftp.iucr.org/pub/cif_core.dic
_audit_conform_dict_name cif_core.dic
_audit_conform_dict_version 2.4
_audit_creation_date 2021-09-09T16:30:18-00:00
_audit_creation_method 'WinGX routine CIF_UPDATE'
_audit_update_record
;
2022-02-11 deposited with the CCDC.	2022-05-12 downloaded from the CCDC.
;
_cell_angle_alpha 90
_cell_angle_beta 104.3330(10)
_cell_angle_gamma 90
_cell_formula_units_Z 4
_cell_length_a 14.6927(6)
_cell_length_b 6.0979(2)
_cell_length_c 20.1721(8)
_cell_measurement_reflns_used 9922
_cell_measurement_temperature 100(2)
_cell_measurement_theta_max 28.314
_cell_measurement_theta_min 2.805
_cell_volume 1751.06(12)
_computing_cell_refinement 'SAINT V8.34A (Bruker AXS Inc., 2013)'
_computing_data_collection 'Bruker Instrument Service v4.2.7'
_computing_data_reduction 'SAINT V8.34A (Bruker AXS Inc., 2013)'
_computing_molecular_graphics 'Diamond (version 3.2i; Crystal Impact GbR'
_computing_structure_refinement 'SHELXL-97 (Sheldrick, 1997)'
_computing_structure_solution 'SHELXL97 (Sheldrick, 1997)'
_diffrn_ambient_temperature 100(2)
_diffrn_detector_area_resol_mean 10.4167
_diffrn_measured_fraction_theta_full 0.998
_diffrn_measured_fraction_theta_max 0.998
_diffrn_measurement_device_type 'Bruker D8 Quest Photon 100 diffractometer'
_diffrn_measurement_method '2\% \f & \w scans'
_diffrn_radiation_monochromator 'Montel type 2-dim beam shaping X ray optics'
_diffrn_radiation_type MoK\a
_diffrn_radiation_wavelength 0.71073
_diffrn_reflns_av_R_equivalents 0.0226
_diffrn_reflns_av_unetI/netI 0.0094
_diffrn_reflns_limit_h_max 19
_diffrn_reflns_limit_h_min -19
_diffrn_reflns_limit_k_max 8
_diffrn_reflns_limit_k_min -6
_diffrn_reflns_limit_l_max 26
_diffrn_reflns_limit_l_min -26
_diffrn_reflns_number 59681
_diffrn_reflns_theta_full 28.34
_diffrn_reflns_theta_max 28.34
_diffrn_reflns_theta_min 2.08
_diffrn_source 'micro-focus tube'
_exptl_absorpt_coefficient_mu 2.312
_exptl_absorpt_correction_T_max 0.7631
_exptl_absorpt_correction_T_min 0.4758
_exptl_absorpt_correction_type multi-scan
_exptl_absorpt_process_details
;
        SADABS (version 2012/1; Bruker, 2012) was used to perform the
        numerical absorption correction based on the indexed faces
        of the crystal.
;
_exptl_crystal_colour colourless
_exptl_crystal_density_diffrn 1.619
_exptl_crystal_density_meas ?
_exptl_crystal_density_method 'not measured'
_exptl_crystal_description tabular
_exptl_crystal_F_000 856
_exptl_crystal_size_max 0.39
_exptl_crystal_size_mid 0.2
_exptl_crystal_size_min 0.13
_refine_diff_density_max 0.351
_refine_diff_density_min -0.402
_refine_diff_density_rms 0.052
_refine_ls_extinction_coef none
_refine_ls_extinction_method none
_refine_ls_goodness_of_fit_ref 1.062
_refine_ls_hydrogen_treatment constr
_refine_ls_matrix_type full
_refine_ls_number_parameters 235
_refine_ls_number_reflns 4362
_refine_ls_number_restraints 0
_refine_ls_restrained_S_all 1.062
_refine_ls_R_factor_all 0.0195
_refine_ls_R_factor_gt 0.0178
_refine_ls_shift/su_max 0.002
_refine_ls_shift/su_mean 0
_refine_ls_structure_factor_coef Fsqd
_refine_ls_weighting_details 'calc w=1/[\s^2^(Fo^2^)+(0.0232P)^2^+1.0940P] where P=(Fo^2^+2Fc^2^)/3'
_refine_ls_weighting_scheme calc
_refine_ls_wR_factor_gt 0.0466
_refine_ls_wR_factor_ref 0.0479
_reflns_number_gt 4125
_reflns_number_total 4362
_reflns_threshold_expression >2\s(I)
_cod_data_source_file d2ob00682k2.cif
_cod_data_source_block test_a
_cod_depositor_comments
;
The following automatic conversions were performed:

data item '_chemical_melting_point' value '435K' was changed to '435'
-- the value should be numeric and without a unit designator.

data item '_exptl_crystal_density_meas' value 'none' was changed to
'?' -- the value is perceived as not measured.

Automatic conversion script
Id: cif_fix_values 7556 2019-12-06 15:28:31Z antanas 
;
_cod_original_sg_symbol_Hall -P2ybc
_cod_original_sg_symbol_H-M P21/c
_cod_database_code 7158693

loop_
_symmetry_equiv_pos_as_xyz
'x, y, z'
'-x, y+1/2, -z+1/2'
'-x, -y, -z'
'x, -y-1/2, z-1/2'

loop_
_atom_site_label
_atom_site_type_symbol
_atom_site_fract_x
_atom_site_fract_y
_atom_site_fract_z
_atom_site_U_iso_or_equiv
_atom_site_adp_type
_atom_site_occupancy
_atom_site_symmetry_multiplicity
_atom_site_calc_flag
_atom_site_refinement_flags
_atom_site_disorder_assembly
_atom_site_disorder_group
C2 C 0.80041(8) 0.56957(19) 0.38067(6) 0.0128(2) Uani 1 1 d . . .
C3 C 0.85818(8) 0.73724(19) 0.37554(6) 0.0136(2) Uani 1 1 d . . .
C5 C 0.90051(8) 0.6212(2) 0.48499(6) 0.0156(2) Uani 1 1 d . . .
C7 C 0.86986(8) 0.8903(2) 0.32252(6) 0.0147(2) Uani 1 1 d . . .
C8 C 0.78388(8) 0.3303(2) 0.48133(6) 0.0139(2) Uani 1 1 d . . .
C9 C 0.83914(8) 0.1640(2) 0.51806(6) 0.0179(2) Uani 1 1 d . . .
H9 H 0.9049 0.1616 0.522 0.021 Uiso 1 1 calc R . .
C10 C 0.79742(9) 0.0014(2) 0.54888(6) 0.0193(2) Uani 1 1 d . . .
H10 H 0.8345 -0.1112 0.5749 0.023 Uiso 1 1 calc R . .
C11 C 0.70091(9) 0.0057(2) 0.54114(6) 0.0168(2) Uani 1 1 d . . .
C12 C 0.64550(8) 0.1734(2) 0.50606(6) 0.0162(2) Uani 1 1 d . . .
H12 H 0.5797 0.1753 0.5021 0.019 Uiso 1 1 calc R . .
C13 C 0.68768(8) 0.3383(2) 0.47678(6) 0.0151(2) Uani 1 1 d . . .
H13 H 0.651 0.4565 0.4537 0.018 Uiso 1 1 calc R . .
C15 C 0.83052(8) 0.8546(2) 0.25252(6) 0.0182(2) Uani 1 1 d . . .
H15 H 0.7959 0.7244 0.2379 0.022 Uiso 1 1 calc R . .
C16 C 0.84208(9) 1.0087(2) 0.20465(7) 0.0222(3) Uani 1 1 d . . .
H16 H 0.8145 0.9842 0.1574 0.027 Uiso 1 1 calc R . .
C17 C 0.89380(9) 1.1992(2) 0.22514(7) 0.0229(3) Uani 1 1 d . . .
H17 H 0.9017 1.3038 0.1921 0.027 Uiso 1 1 calc R . .
C18 C 0.93370(9) 1.2347(2) 0.29430(7) 0.0218(3) Uani 1 1 d . . .
H18 H 0.9693 1.3639 0.3085 0.026 Uiso 1 1 calc R . .
C19 C 0.92192(8) 1.0827(2) 0.34264(7) 0.0184(2) Uani 1 1 d . . .
H19 H 0.9493 1.1089 0.3898 0.022 Uiso 1 1 calc R . .
C21 C 0.59828(8) 0.55687(18) 0.32636(5) 0.0107(2) Uani 1 1 d . . .
C22 C 0.59711(8) 0.76507(19) 0.35444(6) 0.0137(2) Uani 1 1 d . . .
H22 H 0.6532 0.8491 0.3673 0.016 Uiso 1 1 calc R . .
C23 C 0.51265(9) 0.8487(2) 0.36343(6) 0.0161(2) Uani 1 1 d . . .
H23 H 0.5116 0.989 0.3837 0.019 Uiso 1 1 calc R . .
C24 C 0.43000(8) 0.7284(2) 0.34295(6) 0.0163(2) Uani 1 1 d . . .
H24 H 0.3726 0.7872 0.3488 0.02 Uiso 1 1 calc R . .
C25 C 0.43150(8) 0.5219(2) 0.31393(6) 0.0148(2) Uani 1 1 d . . .
H25 H 0.3749 0.4407 0.2992 0.018 Uiso 1 1 calc R . .
C26 C 0.51600(8) 0.43414(18) 0.30645(6) 0.0120(2) Uani 1 1 d . . .
H26 H 0.5175 0.2914 0.2879 0.014 Uiso 1 1 calc R . .
Cl14 Cl 0.64801(2) -0.20412(5) 0.576773(17) 0.02326(7) Uani 1 1 d . . .
N1 N 0.82662(7) 0.49715(17) 0.44974(5) 0.01409(19) Uani 1 1 d . . .
O4 O 0.91930(6) 0.77139(14) 0.43985(4) 0.01560(17) Uani 1 1 d . . .
O6 O 0.94301(6) 0.61339(16) 0.54447(5) 0.02012(19) Uani 1 1 d . . .
Se20 Se 0.710702(7) 0.423438(18) 0.312025(5) 0.01194(4) Uani 1 1 d . . .

loop_
_atom_site_aniso_label
_atom_site_aniso_U_11
_atom_site_aniso_U_22
_atom_site_aniso_U_33
_atom_site_aniso_U_23
_atom_site_aniso_U_13
_atom_site_aniso_U_12
C2 0.0091(5) 0.0151(5) 0.0127(5) -0.0032(4) -0.0001(4) 0.0011(4)
C3 0.0081(5) 0.0149(5) 0.0156(5) -0.0060(4) -0.0011(4) 0.0014(4)
C5 0.0114(5) 0.0149(5) 0.0183(5) -0.0063(4) -0.0007(4) 0.0034(4)
C7 0.0082(5) 0.0142(5) 0.0214(6) -0.0031(4) 0.0032(4) 0.0005(4)
C8 0.0143(5) 0.0152(5) 0.0114(5) -0.0035(4) 0.0014(4) 0.0019(4)
C9 0.0140(5) 0.0203(6) 0.0185(6) -0.0013(5) 0.0025(4) 0.0057(5)
C10 0.0209(6) 0.0184(6) 0.0186(6) 0.0007(5) 0.0048(5) 0.0090(5)
C11 0.0221(6) 0.0158(6) 0.0141(5) -0.0013(4) 0.0073(4) 0.0032(5)
C12 0.0144(5) 0.0213(6) 0.0124(5) -0.0007(4) 0.0025(4) 0.0035(4)
C13 0.0142(5) 0.0181(6) 0.0114(5) -0.0005(4) 0.0005(4) 0.0045(4)
C15 0.0145(5) 0.0185(6) 0.0214(6) -0.0033(5) 0.0039(4) -0.0029(4)
C16 0.0202(6) 0.0246(7) 0.0223(6) -0.0009(5) 0.0061(5) -0.0024(5)
C17 0.0193(6) 0.0208(6) 0.0312(7) 0.0028(5) 0.0111(5) -0.0006(5)
C18 0.0149(5) 0.0165(6) 0.0350(7) -0.0041(5) 0.0080(5) -0.0034(4)
C19 0.0116(5) 0.0165(6) 0.0261(6) -0.0056(5) 0.0028(5) -0.0016(4)
C21 0.0097(5) 0.0132(5) 0.0085(5) 0.0013(4) 0.0006(4) 0.0010(4)
C22 0.0139(5) 0.0134(5) 0.0123(5) -0.0004(4) 0.0002(4) -0.0006(4)
C23 0.0194(6) 0.0158(5) 0.0120(5) -0.0009(4) 0.0022(4) 0.0043(4)
C24 0.0147(5) 0.0234(6) 0.0116(5) 0.0023(4) 0.0046(4) 0.0052(4)
C25 0.0111(5) 0.0209(6) 0.0122(5) 0.0025(4) 0.0025(4) -0.0017(4)
C26 0.0126(5) 0.0128(5) 0.0100(5) 0.0009(4) 0.0019(4) -0.0013(4)
Cl14 0.02883(16) 0.01820(14) 0.02640(16) 0.00411(12) 0.01375(13) 0.00496(12)
N1 0.0114(4) 0.0156(5) 0.0130(4) -0.0033(4) -0.0013(3) 0.0002(4)
O4 0.0109(4) 0.0149(4) 0.0174(4) -0.0050(3) -0.0034(3) 0.0002(3)
O6 0.0177(4) 0.0209(4) 0.0167(4) -0.0069(3) -0.0053(3) 0.0039(3)
Se20 0.00836(6) 0.01392(6) 0.01242(6) -0.00480(4) 0.00046(4) -0.00113(4)

loop_
_atom_type_symbol
_atom_type_description
_atom_type_scat_dispersion_real
_atom_type_scat_dispersion_imag
_atom_type_scat_source
C C 0.0033 0.0016 'International Tables Vol C Tables 4.2.6.8 and 6.1.1.4'
H H 0 0 'International Tables Vol C Tables 4.2.6.8 and 6.1.1.4'
Cl Cl 0.1484 0.1585 'International Tables Vol C Tables 4.2.6.8 and 6.1.1.4'
N N 0.0061 0.0033 'International Tables Vol C Tables 4.2.6.8 and 6.1.1.4'
O O 0.0106 0.006 'International Tables Vol C Tables 4.2.6.8 and 6.1.1.4'
Se Se -0.0929 2.2259 'International Tables Vol C Tables 4.2.6.8 and 6.1.1.4'

loop_
_geom_angle_atom_site_label_1
_geom_angle_atom_site_label_2
_geom_angle_atom_site_label_3
_geom_angle
_geom_angle_site_symmetry_1
_geom_angle_site_symmetry_3
_geom_angle_publ_flag
C3 C2 N1 106.72(10) . . ?
C3 C2 Se20 129.90(9) . . ?
N1 C2 Se20 122.99(8) . . ?
C2 C3 O4 108.27(10) . . ?
C2 C3 C7 136.91(11) . . ?
O4 C3 C7 114.77(10) . . ?
O6 C5 O4 123.21(11) . . ?
O6 C5 N1 129.97(12) . . ?
O4 C5 N1 106.80(10) . . ?
C19 C7 C15 118.65(12) . . ?
C19 C7 C3 118.45(11) . . ?
C15 C7 C3 122.90(11) . . ?
C9 C8 C13 120.56(11) . . ?
C9 C8 N1 119.61(10) . . ?
C13 C8 N1 119.81(10) . . ?
C10 C9 C8 119.58(11) . . ?
C11 C10 C9 119.16(11) . . ?
C12 C11 C10 121.71(12) . . ?
C12 C11 Cl14 119.11(10) . . ?
C10 C11 Cl14 119.17(10) . . ?
C11 C12 C13 118.94(11) . . ?
C12 C13 C8 119.93(11) . . ?
C16 C15 C7 120.25(12) . . ?
C15 C16 C17 120.65(13) . . ?
C18 C17 C16 119.42(13) . . ?
C19 C18 C17 120.43(12) . . ?
C18 C19 C7 120.59(12) . . ?
C22 C21 C26 120.66(10) . . ?
C22 C21 Se20 122.94(9) . . ?
C26 C21 Se20 116.40(8) . . ?
C21 C22 C23 119.18(11) . . ?
C24 C23 C22 120.53(11) . . ?
C23 C24 C25 119.91(11) . . ?
C24 C25 C26 120.03(11) . . ?
C21 C26 C25 119.65(11) . . ?
C5 N1 C2 108.99(10) . . ?
C5 N1 C8 122.84(10) . . ?
C2 N1 C8 128.13(9) . . ?
C5 O4 C3 109.21(9) . . ?
C2 Se20 C21 99.20(5) . . ?

loop_
_geom_bond_atom_site_label_1
_geom_bond_atom_site_label_2
_geom_bond_distance
_geom_bond_site_symmetry_2
_geom_bond_publ_flag
C2 C3 1.3491(16) . ?
C2 N1 1.4209(15) . ?
C2 Se20 1.8828(11) . ?
C3 O4 1.3985(13) . ?
C3 C7 1.4613(17) . ?
C5 O6 1.2086(15) . ?
C5 O4 1.3672(16) . ?
C5 N1 1.3690(15) . ?
C7 C19 1.4041(16) . ?
C7 C15 1.4041(17) . ?
C8 C9 1.3924(16) . ?
C8 C13 1.3945(16) . ?
C8 N1 1.4260(16) . ?
C9 C10 1.3908(19) . ?
C10 C11 1.3879(17) . ?
C11 C12 1.3870(17) . ?
C11 Cl14 1.7419(13) . ?
C12 C13 1.3875(17) . ?
C15 C16 1.3880(19) . ?
C16 C17 1.3933(19) . ?
C17 C18 1.390(2) . ?
C18 C19 1.3870(19) . ?
C21 C22 1.3920(16) . ?
C21 C26 1.3937(15) . ?
C21 Se20 1.9263(11) . ?
C22 C23 1.3944(16) . ?
C23 C24 1.3911(17) . ?
C24 C25 1.3913(18) . ?
C25 C26 1.3940(16) . ?
